data_2227707
loop_
_publ_author_name
'G\^az, \,Serban Andrei'
'Dobra, Ioana'
'Woiczechowski-Pop, Adrian'
'Varga, Richard A.'
'Grosu, Ion'

_publ_section_title
;
 3,9-Diisopropyl-2,4,8,10-tetrathiaspiro[5.5]undecane
;
_journal_coeditor_code JH2201
_journal_issue 10
_journal_name_full 'Acta Crystallographica Section E'
_journal_page_first o2618
_journal_paper_doi 10.1107/S1600536810037281
_journal_volume 66
_journal_year 2010
_chemical_formula_iupac 'C13 H24 S4'
_chemical_formula_moiety 'C13 H24 S4'
_chemical_formula_sum 'C13 H24 S4'
_chemical_formula_weight 308.56
_chemical_melting_point_gt 416
_chemical_melting_point_lt 418
_chemical_name_systematic
;
3,9-Diisopropyl-2,4,8,10-tetrathiaspiro[5.5]undecane
;
_space_group_IT_number 15
_symmetry_cell_setting monoclinic
_symmetry_space_group_name_Hall '-C 2yc'
_symmetry_space_group_name_H-M 'C 1 2/c 1'
_atom_sites_solution_hydrogens geom
_atom_sites_solution_primary direct
_atom_sites_solution_secondary difmap
_audit_creation_method SHELXL97
_cell_angle_alpha 90.00
_cell_angle_beta 128.418(4)
_cell_angle_gamma 90.00
_cell_formula_units_Z 4
_cell_length_a 16.701(5)
_cell_length_b 10.241(3)
_cell_length_c 12.063(3)
_cell_measurement_reflns_used 3441
_cell_measurement_temperature 297(2)
_cell_measurement_theta_max 28.12
_cell_measurement_theta_min 2.53
_cell_volume 1616.5(8)
_computing_cell_refinement 'SMART (Bruker, 2000)'
_computing_data_collection 'SMART (Bruker, 2000)'
_computing_data_reduction 'SAINT-Plus (Bruker, 2001)'
_computing_molecular_graphics
;
ORTEP-3 (Farrugia, 1997) and DIAMOND (Brandenburg & Putz, 2004)
;
_computing_publication_material 'publCIF (Westrip, 2010)'
_computing_structure_refinement 'SHELXL97 (Sheldrick, 2008)'
_computing_structure_solution 'SHELXS97 (Sheldrick, 2008)'
_diffrn_ambient_temperature 297(2)
_diffrn_measured_fraction_theta_full 1.000
_diffrn_measured_fraction_theta_max 1.000
_diffrn_measurement_device_type 'Bruker SMART APEX CCD area-detector'
_diffrn_measurement_method '\f and \w'
_diffrn_radiation_monochromator graphite
_diffrn_radiation_source 'fine-focus sealed tube'
_diffrn_radiation_type MoK\a
_diffrn_radiation_wavelength 0.71073
_diffrn_reflns_av_R_equivalents 0.0348
_diffrn_reflns_av_sigmaI/netI 0.0275
_diffrn_reflns_limit_h_max 19
_diffrn_reflns_limit_h_min -19
_diffrn_reflns_limit_k_max 12
_diffrn_reflns_limit_k_min -12
_diffrn_reflns_limit_l_max 14
_diffrn_reflns_limit_l_min -14
_diffrn_reflns_number 7606
_diffrn_reflns_theta_full 25.00
_diffrn_reflns_theta_max 25.00
_diffrn_reflns_theta_min 2.53
_exptl_absorpt_coefficient_mu 0.567
_exptl_absorpt_correction_T_max 0.8573
_exptl_absorpt_correction_T_min 0.8393
_exptl_absorpt_correction_type multi-scan
_exptl_absorpt_process_details '(SADABS; Bruker, 2000)'
_exptl_crystal_colour colourless
_exptl_crystal_density_diffrn 1.268
_exptl_crystal_density_method 'not measured'
_exptl_crystal_description block
_exptl_crystal_F_000 664
_exptl_crystal_size_max 0.32
_exptl_crystal_size_mid 0.31
_exptl_crystal_size_min 0.28
_refine_diff_density_max 0.356
_refine_diff_density_min -0.282
_refine_ls_extinction_method none
_refine_ls_goodness_of_fit_ref 1.271
_refine_ls_hydrogen_treatment constr
_refine_ls_matrix_type full
_refine_ls_number_parameters 80
_refine_ls_number_reflns 1432
_refine_ls_number_restraints 0
_refine_ls_restrained_S_all 1.271
_refine_ls_R_factor_all 0.0742
_refine_ls_R_factor_gt 0.0678
_refine_ls_shift/su_max 0.000
_refine_ls_shift/su_mean 0.000
_refine_ls_structure_factor_coef Fsqd
_refine_ls_weighting_details 'calc w = 1/[\s^2^(Fo^2^)+(0.0592P)^2^+2.6050P] where P=(Fo^2^+2Fc^2^)/3'
_refine_ls_weighting_scheme calc
_refine_ls_wR_factor_gt 0.1492
_refine_ls_wR_factor_ref 0.1525
_reflns_number_gt 1311
_reflns_number_total 1432
_reflns_threshold_expression I>2\s(I)
_cod_data_source_file jh2201.cif
_cod_data_source_block I
_cod_original_sg_symbol_H-M 'C 2/c'
_cod_database_code 2227707
_cod_database_fobs_code 2227707

loop_
_symmetry_equiv_pos_as_xyz
'x, y, z'
'-x, y, -z+1/2'
'x+1/2, y+1/2, z'
'-x+1/2, y+1/2, -z+1/2'
'-x, -y, -z'
'x, -y, z-1/2'
'-x+1/2, -y+1/2, -z'
'x+1/2, -y+1/2, z-1/2'

loop_
_atom_site_type_symbol
_atom_site_label
_atom_site_fract_x
_atom_site_fract_y
_atom_site_fract_z
_atom_site_U_iso_or_equiv
_atom_site_adp_type
_atom_site_calc_flag
_atom_site_refinement_flags
_atom_site_occupancy
_atom_site_disorder_assembly
_atom_site_disorder_group
C C1 0.5000 0.7036(5) 1.2500 0.0439(11) Uani d S 1 . .
C C2 0.4969(3) 0.6137(4) 1.1462(4) 0.0596(11) Uani d . 1 . .
H H2A 0.4357 0.5606 1.0981 0.071 Uiso calc R 1 . .
H H2B 0.5551 0.5551 1.2001 0.071 Uiso calc R 1 . .
C C3 0.3816(3) 0.7866(4) 0.9229(4) 0.0486(9) Uani d . 1 . .
H H3 0.3245 0.7260 0.8842 0.058 Uiso calc R 1 . .
C C4 0.4026(3) 0.7860(4) 1.1697(4) 0.0484(9) Uani d . 1 . .
H H4A 0.4024 0.8353 1.2382 0.058 Uiso calc R 1 . .
H H4B 0.3444 0.7273 1.1218 0.058 Uiso calc R 1 . .
C C5 0.3655(3) 0.8601(4) 0.7999(4) 0.0585(11) Uani d . 1 . .
H H5 0.4243 0.9179 0.8388 0.070 Uiso calc R 1 . .
C C6 0.3597(5) 0.7656(6) 0.6974(5) 0.103(2) Uani d . 1 . .
H H6A 0.2997 0.7123 0.6529 0.154 Uiso calc R 1 . .
H H6B 0.4193 0.7110 0.7483 0.154 Uiso calc R 1 . .
H H6C 0.3564 0.8140 0.6266 0.154 Uiso calc R 1 . .
C C7 0.2696(4) 0.9437(6) 0.7207(5) 0.0846(16) Uani d . 1 . .
H H7A 0.2571 0.9797 0.6377 0.127 Uiso calc R 1 . .
H H7B 0.2786 1.0132 0.7809 0.127 Uiso calc R 1 . .
H H7C 0.2124 0.8908 0.6934 0.127 Uiso calc R 1 . .
S S1 0.49848(9) 0.69295(11) 1.01407(11) 0.0627(4) Uani d . 1 . .
S S2 0.38431(7) 0.89852(9) 1.04130(10) 0.0529(4) Uani d . 1 . .

loop_
_atom_site_aniso_label
_atom_site_aniso_U_11
_atom_site_aniso_U_22
_atom_site_aniso_U_33
_atom_site_aniso_U_12
_atom_site_aniso_U_13
_atom_site_aniso_U_23
C1 0.050(3) 0.036(3) 0.041(3) 0.000 0.026(2) 0.000
C2 0.076(3) 0.050(2) 0.049(2) 0.016(2) 0.037(2) 0.0054(18)
C3 0.047(2) 0.048(2) 0.044(2) -0.0022(16) 0.0251(18) 0.0052(16)
C4 0.040(2) 0.055(2) 0.046(2) -0.0010(16) 0.0251(17) -0.0052(17)
C5 0.055(2) 0.061(2) 0.050(2) -0.0053(19) 0.028(2) 0.0109(19)
C6 0.139(5) 0.112(5) 0.061(3) 0.014(4) 0.064(4) 0.018(3)
C7 0.062(3) 0.102(4) 0.068(3) 0.014(3) 0.029(2) 0.039(3)
S1 0.0744(8) 0.0695(7) 0.0527(6) 0.0285(6) 0.0437(6) 0.0142(5)
S2 0.0497(6) 0.0444(6) 0.0520(6) 0.0097(4) 0.0254(5) 0.0033(4)

loop_
_atom_type_symbol
_atom_type_description
_atom_type_scat_dispersion_real
_atom_type_scat_dispersion_imag
_atom_type_scat_source
C C 0.0033 0.0016 'International Tables Vol C Tables 4.2.6.8 and 6.1.1.4'
H H 0.0000 0.0000 'International Tables Vol C Tables 4.2.6.8 and 6.1.1.4'
S S 0.1246 0.1234 'International Tables Vol C Tables 4.2.6.8 and 6.1.1.4'

loop_
_geom_angle_atom_site_label_1
_geom_angle_atom_site_label_2
_geom_angle_atom_site_label_3
_geom_angle_site_symmetry_1
_geom_angle_site_symmetry_3
_geom_angle
_geom_angle_publ_flag
C4 C1 C4 2_657 . 113.0(4) ?
C4 C1 C2 2_657 . 109.4(2) ?
C4 C1 C2 . . 109.4(2) ?
C4 C1 C2 2_657 2_657 109.4(2) ?
C4 C1 C2 . 2_657 109.4(2) ?
C2 C1 C2 . 2_657 106.0(4) ?
C1 C2 S1 . . 116.2(3) ?
C1 C2 H2A . . 108.2 ?
S1 C2 H2A . . 108.2 ?
C1 C2 H2B . . 108.2 ?
S1 C2 H2B . . 108.2 ?
H2A C2 H2B . . 107.4 ?
C5 C3 S1 . . 108.9(3) ?
C5 C3 S2 . . 110.9(3) ?
S1 C3 S2 . . 111.59(19) ?
C5 C3 H3 . . 108.5 ?
S1 C3 H3 . . 108.5 ?
S2 C3 H3 . . 108.5 ?
C1 C4 S2 . . 116.3(2) ?
C1 C4 H4A . . 108.2 ?
S2 C4 H4A . . 108.2 ?
C1 C4 H4B . . 108.2 ?
S2 C4 H4B . . 108.2 ?
H4A C4 H4B . . 107.4 ?
C7 C5 C6 . . 109.7(4) ?
C7 C5 C3 . . 111.6(4) ?
C6 C5 C3 . . 111.0(4) ?
C7 C5 H5 . . 108.2 ?
C6 C5 H5 . . 108.2 ?
C3 C5 H5 . . 108.2 ?
C5 C6 H6A . . 109.5 ?
C5 C6 H6B . . 109.5 ?
H6A C6 H6B . . 109.5 ?
C5 C6 H6C . . 109.5 ?
H6A C6 H6C . . 109.5 ?
H6B C6 H6C . . 109.5 ?
C5 C7 H7A . . 109.5 ?
C5 C7 H7B . . 109.5 ?
H7A C7 H7B . . 109.5 ?
C5 C7 H7C . . 109.5 ?
H7A C7 H7C . . 109.5 ?
H7B C7 H7C . . 109.5 ?
C2 S1 C3 . . 99.99(18) ?
C4 S2 C3 . . 100.49(17) ?

loop_
_geom_bond_atom_site_label_1
_geom_bond_atom_site_label_2
_geom_bond_site_symmetry_2
_geom_bond_distance
_geom_bond_publ_flag
C1 C4 2_657 1.529(4) ?
C1 C4 . 1.529(4) ?
C1 C2 . 1.529(5) ?
C1 C2 2_657 1.529(5) ?
C2 S1 . 1.803(4) ?
C2 H2A . 0.9700 ?
C2 H2B . 0.9700 ?
C3 C5 . 1.531(5) ?
C3 S1 . 1.809(4) ?
C3 S2 . 1.810(4) ?
C3 H3 . 0.9800 ?
C4 S2 . 1.798(4) ?
C4 H4A . 0.9700 ?
C4 H4B . 0.9700 ?
C5 C7 . 1.520(6) ?
C5 C6 . 1.524(7) ?
C5 H5 . 0.9800 ?
C6 H6A . 0.9600 ?
C6 H6B . 0.9600 ?
C6 H6C . 0.9600 ?
C7 H7A . 0.9600 ?
C7 H7B . 0.9600 ?
C7 H7C . 0.9600 ?

loop_
_geom_hbond_atom_site_label_D
_geom_hbond_atom_site_label_H
_geom_hbond_atom_site_label_A
_geom_hbond_site_symmetry_A
_geom_hbond_distance_DH
_geom_hbond_distance_HA
_geom_hbond_distance_DA
_geom_hbond_angle_DHA
C7 H7C S1 8_465 0.961 2.928 3.827(6) 156.20(4)

loop_
_geom_torsion_atom_site_label_1
_geom_torsion_atom_site_label_2
_geom_torsion_atom_site_label_3
_geom_torsion_atom_site_label_4
_geom_torsion_site_symmetry_1
_geom_torsion_site_symmetry_2
_geom_torsion_site_symmetry_3
_geom_torsion_site_symmetry_4
_geom_torsion
_geom_torsion_publ_flag
C4 C1 C2 S1 2_657 . . . -59.6(4) ?
C4 C1 C2 S1 . . . . 64.8(4) ?
C2 C1 C2 S1 2_657 . . . -177.4(4) ?
C4 C1 C4 S2 2_657 . . . 58.00(19) ?
C2 C1 C4 S2 . . . . -64.2(4) ?
C2 C1 C4 S2 2_657 . . . -179.8(2) ?
S1 C3 C5 C7 . . . . -178.6(3) ?
S2 C3 C5 C7 . . . . -55.5(4) ?
S1 C3 C5 C6 . . . . 58.7(4) ?
S2 C3 C5 C6 . . . . -178.1(3) ?
C1 C2 S1 C3 . . . . -61.4(3) ?
C5 C3 S1 C2 . . . . -178.1(3) ?
S2 C3 S1 C2 . . . . 59.1(2) ?
C1 C4 S2 C3 . . . . 60.4(3) ?
C5 C3 S2 C4 . . . . 179.5(3) ?
S1 C3 S2 C4 . . . . -58.9(2) ?
